data_2238581
loop_
_publ_author_name
'Damous, Maamar'
'D\'en\`es, George'
'Bouacida, Sofiane'
'Hamlaoui, Meriem'
'Merazig, Hocine'
'Daran, Jean-Claude'

_publ_section_title
;
 3-{[(<i>E</i>)-(2-Hydroxynaphthalen-1-yl)methylidene]amino}pyridinium
 perchlorate
;
_journal_coeditor_code XU5730
_journal_issue 9
_journal_name_full 'Acta Crystallographica Section E'
_journal_page_first o1460
_journal_page_last o1461
_journal_paper_doi 10.1107/S1600536813023015
_journal_volume 69
_journal_year 2013
_chemical_formula_iupac 'C16 H13 N2 O +, Cl O4 -'
_chemical_formula_moiety 'C16 H13 N2 O, Cl O4'
_chemical_formula_sum 'C16 H13 Cl N2 O5'
_chemical_formula_weight 348.73
_chemical_name_systematic
;
3-{[(<i>E</i>)-(2-Hydroxynaphthalen-1-yl)methylidene]amino}pyridinium
perchlorate
;
_space_group_crystal_system orthorhombic
_space_group_IT_number 19
_space_group_name_Hall 'P 2ac 2ab'
_space_group_name_H-M_alt 'P 21 21 21'
_symmetry_space_group_name_Hall 'P 2ac 2ab'
_symmetry_space_group_name_H-M 'P 21 21 21'
_atom_sites_solution_hydrogens geom
_atom_sites_solution_primary direct
_atom_sites_solution_secondary difmap
_cell_angle_alpha 90
_cell_angle_beta 90
_cell_angle_gamma 90
_cell_formula_units_Z 4
_cell_length_a 6.5043(9)
_cell_length_b 14.6915(19)
_cell_length_c 15.398(3)
_cell_measurement_reflns_used 1867
_cell_measurement_temperature 180(2)
_cell_measurement_theta_max 28.386
_cell_measurement_theta_min 2.981
_cell_volume 1471.4(4)
_computing_cell_refinement 'CrysAlis Pro (Agilent, 2011)'
_computing_data_collection 'CrysAlis Pro (Agilent, 2011)'
_computing_data_reduction 'CrysAlis Pro (Agilent, 2011)'
_computing_molecular_graphics
;
Ortep-3 for Windows (Farrugia, 2012)
and DIAMOND (Brandenburg & Berndt, 2001)
;
_computing_publication_material 'WinGX publication routines (Farrugia, 1012)'
_computing_structure_refinement 'SHELXL97 (Sheldrick, 2008)'
_computing_structure_solution 'SIR-2002 (Burla <i>et al.</i>, 2005)'
_diffrn_ambient_temperature 180(2)
_diffrn_detector_area_resol_mean 8.2632
_diffrn_measured_fraction_theta_full 0.998
_diffrn_measured_fraction_theta_max 0.933
_diffrn_measurement_device_type 'Agilent Xcalibur (Sapphire1)'
_diffrn_measurement_method '\w scans'
_diffrn_radiation_monochromator graphite
_diffrn_radiation_source 'fine-focus sealed tube'
_diffrn_radiation_type MoK\a
_diffrn_radiation_wavelength 0.71073
_diffrn_reflns_av_R_equivalents 0.0685
_diffrn_reflns_limit_h_max 8
_diffrn_reflns_limit_h_min -8
_diffrn_reflns_limit_k_max 19
_diffrn_reflns_limit_k_min -19
_diffrn_reflns_limit_l_max 19
_diffrn_reflns_limit_l_min -19
_diffrn_reflns_number 9582
_diffrn_reflns_theta_full 25
_diffrn_reflns_theta_max 28.45
_diffrn_reflns_theta_min 2.99
_exptl_absorpt_coefficient_mu 0.291
_exptl_absorpt_correction_T_max 1.00000
_exptl_absorpt_correction_T_min 0.68497
_exptl_absorpt_correction_type multi-scan
_exptl_absorpt_process_details
;
(CrysAlis Pro; Agilent, 2011)
;
_exptl_crystal_colour red
_exptl_crystal_density_diffrn 1.574
_exptl_crystal_density_method 'not measured'
_exptl_crystal_description needle
_exptl_crystal_F_000 720
_exptl_crystal_size_max 0.25
_exptl_crystal_size_mid 0.04
_exptl_crystal_size_min 0.03
_refine_diff_density_max 0.26
_refine_diff_density_min -0.278
_refine_ls_abs_structure_details 'Flack (1983), 1362 Friedel pairs'
_refine_ls_abs_structure_Flack 0.43(13)
_refine_ls_extinction_method none
_refine_ls_goodness_of_fit_ref 0.917
_refine_ls_hydrogen_treatment constr
_refine_ls_matrix_type full
_refine_ls_number_parameters 218
_refine_ls_number_reflns 3369
_refine_ls_number_restraints 0
_refine_ls_restrained_S_all 0.917
_refine_ls_R_factor_all 0.1528
_refine_ls_R_factor_gt 0.0586
_refine_ls_shift/su_max 0
_refine_ls_shift/su_mean 0
_refine_ls_structure_factor_coef Fsqd
_refine_ls_weighting_details 'calc w=1/[\s^2^(Fo^2^)+(0.0494P)^2^+0.0000P] where P=(Fo^2^+2Fc^2^)/3'
_refine_ls_weighting_scheme calc
_refine_ls_wR_factor_gt 0.1027
_refine_ls_wR_factor_ref 0.1269
_reflns_number_gt 1695
_reflns_number_total 3369
_reflns_threshold_expression >2sigma(I)
_cod_data_source_file xu5730.cif
_cod_data_source_block I
_cod_database_code 2238581
_cod_database_fobs_code 2238581

loop_
_symmetry_equiv_pos_as_xyz
'x, y, z'
'-x+1/2, -y, z+1/2'
'x+1/2, -y+1/2, -z'
'-x, y+1/2, -z+1/2'

loop_
_atom_site_type_symbol
_atom_site_label
_atom_site_fract_x
_atom_site_fract_y
_atom_site_fract_z
_atom_site_U_iso_or_equiv
_atom_site_adp_type
_atom_site_calc_flag
_atom_site_refinement_flags
_atom_site_occupancy
_atom_site_symmetry_multiplicity
Cl Cl1 0.26988(16) 0.25979(7) 0.14441(7) 0.0420(3) Uani d . 1 1
O O1 0.3025(4) 0.31465(18) 0.63157(19) 0.0404(7) Uani d . 1 1
H H1 0.3022 0.3556 0.5954 0.061 Uiso calc R 1 1
O O13 0.3797(5) 0.2618(2) 0.0636(2) 0.0567(9) Uani d . 1 1
O O12 0.2121(6) 0.1681(2) 0.1622(2) 0.0702(10) Uani d . 1 1
N N1 0.2985(5) 0.3865(2) 0.4812(2) 0.0283(9) Uani d . 1 1
O O11 0.4044(5) 0.2891(2) 0.2118(2) 0.0647(10) Uani d . 1 1
C C17 0.2947(6) 0.1364(2) 0.4624(3) 0.0271(10) Uani d . 1 1
C C8 0.2991(5) 0.2266(2) 0.5012(2) 0.0267(9) Uani d . 1 1
C C9 0.3004(5) 0.2340(3) 0.5911(3) 0.0297(10) Uani d . 1 1
C C16 0.2929(5) 0.1213(3) 0.3737(3) 0.0357(10) Uani d . 1 1
H H16 0.2964 0.1707 0.3359 0.043 Uiso calc R 1 1
C C10 0.2994(6) 0.1562(3) 0.6438(3) 0.0366(10) Uani d . 1 1
H H10 0.3015 0.1627 0.7039 0.044 Uiso calc R 1 1
C C12 0.2913(6) 0.0598(2) 0.5180(3) 0.0293(9) Uani d . 1 1
N N5 0.2590(6) 0.6228(2) 0.4274(3) 0.0455(10) Uani d . 1 1
H H5 0.2496 0.6728 0.4562 0.055 Uiso calc R 1 1
C C1 0.2895(6) 0.4649(2) 0.4284(3) 0.0302(10) Uani d . 1 1
C C7 0.2958(6) 0.3064(2) 0.4483(3) 0.0284(9) Uani d . 1 1
H H7 0.2915 0.3 0.3882 0.034 Uiso calc R 1 1
C C11 0.2954(6) 0.0720(3) 0.6088(3) 0.0373(11) Uani d . 1 1
H H11 0.2954 0.0214 0.6451 0.045 Uiso calc R 1 1
O O14 0.0992(5) 0.3161(3) 0.1393(3) 0.1075(16) Uani d . 1 1
C C2 0.2884(6) 0.4676(3) 0.3384(3) 0.0360(11) Uani d . 1 1
H H2 0.2999 0.4138 0.307 0.043 Uiso calc R 1 1
C C13 0.2841(7) -0.0278(3) 0.4825(3) 0.0390(11) Uani d . 1 1
H H13 0.2807 -0.0781 0.5192 0.047 Uiso calc R 1 1
C C3 0.2706(7) 0.5487(3) 0.2955(3) 0.0405(11) Uani d . 1 1
H H3 0.2684 0.5499 0.2351 0.049 Uiso calc R 1 1
C C4 0.2562(7) 0.6270(3) 0.3411(3) 0.0443(11) Uani d . 1 1
H H4 0.2445 0.6827 0.3127 0.053 Uiso calc R 1 1
C C15 0.2861(7) 0.0350(3) 0.3406(3) 0.0455(12) Uani d . 1 1
H H15 0.2843 0.0265 0.2807 0.055 Uiso calc R 1 1
C C6 0.2756(7) 0.5459(2) 0.4712(3) 0.0374(11) Uani d . 1 1
H H6 0.2778 0.5469 0.5316 0.045 Uiso calc R 1 1
C C14 0.2819(7) -0.0405(3) 0.3954(3) 0.0471(12) Uani d . 1 1
H H14 0.2777 -0.099 0.3724 0.056 Uiso calc R 1 1

loop_
_atom_site_aniso_label
_atom_site_aniso_U_11
_atom_site_aniso_U_22
_atom_site_aniso_U_33
_atom_site_aniso_U_12
_atom_site_aniso_U_13
_atom_site_aniso_U_23
Cl1 0.0533(6) 0.0401(6) 0.0327(6) 0.0063(6) 0.0004(6) 0.0032(5)
O1 0.0468(17) 0.0434(16) 0.0311(19) -0.0026(14) 0.0021(18) -0.0021(14)
O13 0.078(2) 0.059(2) 0.033(2) 0.0139(19) 0.0153(16) 0.0113(18)
O12 0.106(3) 0.0500(19) 0.055(3) -0.036(2) 0.000(3) 0.0080(16)
N1 0.027(2) 0.0273(17) 0.030(2) -0.0024(16) 0.0026(17) -0.0030(15)
O11 0.089(2) 0.057(2) 0.048(3) -0.0196(19) -0.006(2) -0.0124(19)
C17 0.021(2) 0.036(2) 0.024(3) -0.0001(19) -0.003(2) -0.0003(18)
C8 0.0181(18) 0.034(2) 0.028(2) 0.0023(18) 0.0019(18) 0.0030(18)
C9 0.023(2) 0.036(2) 0.030(3) -0.003(2) 0.0009(18) -0.0020(19)
C16 0.040(2) 0.036(2) 0.031(3) -0.005(2) 0.004(2) 0.0080(18)
C10 0.033(2) 0.055(3) 0.022(2) -0.001(2) 0.001(2) 0.009(2)
C12 0.023(2) 0.030(2) 0.034(3) -0.0001(19) 0.001(2) 0.0113(18)
N5 0.056(3) 0.0278(19) 0.052(3) -0.005(2) 0.006(2) -0.0102(17)
C1 0.031(2) 0.025(2) 0.035(3) -0.004(2) 0.003(2) -0.0012(18)
C7 0.023(2) 0.033(2) 0.029(2) -0.0020(19) 0.004(2) 0.0023(19)
C11 0.038(2) 0.039(2) 0.034(3) 0.006(2) 0.003(2) 0.012(2)
O14 0.104(3) 0.128(3) 0.091(4) 0.078(3) 0.039(3) 0.043(3)
C2 0.046(3) 0.031(2) 0.031(3) 0.004(2) 0.008(2) 0.0033(19)
C13 0.039(3) 0.032(2) 0.047(3) -0.003(2) 0.004(3) 0.009(2)
C3 0.050(3) 0.034(2) 0.037(3) 0.002(3) 0.003(3) 0.007(2)
C4 0.049(3) 0.032(2) 0.051(4) 0.001(2) 0.006(3) 0.010(2)
C15 0.060(3) 0.038(3) 0.038(3) -0.002(3) 0.002(3) -0.008(2)
C6 0.041(3) 0.027(2) 0.044(3) -0.002(2) 0.003(3) 0.0008(19)
C14 0.054(3) 0.032(2) 0.055(3) -0.005(3) 0.005(3) 0.000(2)

loop_
_atom_type_symbol
_atom_type_description
_atom_type_scat_dispersion_real
_atom_type_scat_dispersion_imag
_atom_type_scat_source
C C 0.0033 0.0016 'International Tables Vol C Tables 4.2.6.8 and 6.1.1.4'
H H 0 0 'International Tables Vol C Tables 4.2.6.8 and 6.1.1.4'
N N 0.0061 0.0033 'International Tables Vol C Tables 4.2.6.8 and 6.1.1.4'
O O 0.0106 0.006 'International Tables Vol C Tables 4.2.6.8 and 6.1.1.4'
Cl Cl 0.1484 0.1585 'International Tables Vol C Tables 4.2.6.8 and 6.1.1.4'

loop_
_geom_angle_atom_site_label_1
_geom_angle_atom_site_label_2
_geom_angle_atom_site_label_3
_geom_angle
O14 Cl1 O11 110.6(3)
O14 Cl1 O12 111.3(3)
O11 Cl1 O12 107.9(2)
O14 Cl1 O13 109.7(2)
O11 Cl1 O13 108.6(2)
O12 Cl1 O13 108.5(2)
C9 O1 H1 109.5
C7 N1 C1 121.4(4)
C16 C17 C12 118.0(4)
C16 C17 C8 123.5(4)
C12 C17 C8 118.5(4)
C9 C8 C7 120.3(4)
C9 C8 C17 118.8(3)
C7 C8 C17 120.9(4)
O1 C9 C8 122.2(3)
O1 C9 C10 116.9(4)
C8 C9 C10 120.9(4)
C15 C16 C17 121.1(4)
C15 C16 H16 119.4
C17 C16 H16 119.4
C11 C10 C9 121.1(4)
C11 C10 H10 119.4
C9 C10 H10 119.4
C13 C12 C11 120.4(4)
C13 C12 C17 119.7(4)
C11 C12 C17 119.9(4)
C6 N5 C4 123.4(4)
C6 N5 H5 118.3
C4 N5 H5 118.3
C6 C1 C2 117.3(4)
C6 C1 N1 115.9(4)
C2 C1 N1 126.8(3)
N1 C7 C8 121.9(4)
N1 C7 H7 119.1
C8 C7 H7 119.1
C10 C11 C12 120.9(4)
C10 C11 H11 119.6
C12 C11 H11 119.6
C3 C2 C1 120.6(4)
C3 C2 H2 119.7
C1 C2 H2 119.7
C14 C13 C12 120.9(4)
C14 C13 H13 119.5
C12 C13 H13 119.5
C4 C3 C2 119.8(4)
C4 C3 H3 120.1
C2 C3 H3 120.1
N5 C4 C3 118.6(4)
N5 C4 H4 120.7
C3 C4 H4 120.7
C16 C15 C14 120.8(4)
C16 C15 H15 119.6
C14 C15 H15 119.6
N5 C6 C1 120.4(4)
N5 C6 H6 119.8
C1 C6 H6 119.8
C13 C14 C15 119.3(4)
C13 C14 H14 120.3
C15 C14 H14 120.3

loop_
_geom_bond_atom_site_label_1
_geom_bond_atom_site_label_2
_geom_bond_distance
Cl1 O14 1.387(3)
Cl1 O11 1.424(3)
Cl1 O12 1.425(3)
Cl1 O13 1.436(3)
O1 C9 1.339(4)
O1 H1 0.82
N1 C7 1.282(4)
N1 C1 1.411(5)
C17 C16 1.384(6)
C17 C12 1.414(5)
C17 C8 1.455(5)
C8 C9 1.388(5)
C8 C7 1.428(5)
C9 C10 1.402(5)
C16 C15 1.367(5)
C16 H16 0.93
C10 C11 1.349(5)
C10 H10 0.93
C12 C13 1.399(5)
C12 C11 1.411(5)
N5 C6 1.321(5)
N5 C4 1.331(5)
N5 H5 0.86
C1 C6 1.363(5)
C1 C2 1.386(5)
C7 H7 0.93
C11 H11 0.93
C2 C3 1.367(5)
C2 H2 0.93
C13 C14 1.353(6)
C13 H13 0.93
C3 C4 1.351(5)
C3 H3 0.93
C4 H4 0.93
C15 C14 1.394(5)
C15 H15 0.93
C6 H6 0.93
C14 H14 0.93

loop_
_geom_hbond_atom_site_label_D
_geom_hbond_atom_site_label_H
_geom_hbond_atom_site_label_A
_geom_hbond_site_symmetry_A
_geom_hbond_distance_DH
_geom_hbond_distance_HA
_geom_hbond_distance_DA
_geom_hbond_angle_DHA
_geom_hbond_publ_flag
O1 H1 N1 . 0.82 1.82 2.545(4) 147 yes
N5 H5 O13 2_565 0.86 2.09 2.844(5) 146 yes
C2 H2 O11 . 0.93 2.44 3.354(5) 166 yes
C3 H3 O1 2_564 0.93 2.59 3.260(5) 129 yes
C13 H13 O12 2_555 0.93 2.57 3.451(6) 158 yes

loop_
_geom_torsion_atom_site_label_1
_geom_torsion_atom_site_label_2
_geom_torsion_atom_site_label_3
_geom_torsion_atom_site_label_4
_geom_torsion
C16 C17 C8 C9 179.9(4)
C12 C17 C8 C9 0.2(5)
C16 C17 C8 C7 1.8(6)
C12 C17 C8 C7 -177.9(4)
C7 C8 C9 O1 -1.3(5)
C17 C8 C9 O1 -179.4(3)
C7 C8 C9 C10 178.7(4)
C17 C8 C9 C10 0.6(5)
C12 C17 C16 C15 0.6(6)
C8 C17 C16 C15 -179.2(4)
O1 C9 C10 C11 179.4(3)
C8 C9 C10 C11 -0.6(6)
C16 C17 C12 C13 -0.7(6)
C8 C17 C12 C13 179.1(3)
C16 C17 C12 C11 179.3(4)
C8 C17 C12 C11 -1.0(6)
C7 N1 C1 C6 174.5(4)
C7 N1 C1 C2 -3.8(7)
C1 N1 C7 C8 -178.2(4)
C9 C8 C7 N1 1.6(6)
C17 C8 C7 N1 179.7(3)
C9 C10 C11 C12 -0.2(6)
C13 C12 C11 C10 -179.0(4)
C17 C12 C11 C10 1.0(6)
C6 C1 C2 C3 -1.0(7)
N1 C1 C2 C3 177.3(4)
C11 C12 C13 C14 -179.4(4)
C17 C12 C13 C14 0.5(6)
C1 C2 C3 C4 0.7(7)
C6 N5 C4 C3 0.1(8)
C2 C3 C4 N5 -0.2(7)
C17 C16 C15 C14 -0.3(6)
C4 N5 C6 C1 -0.5(7)
C2 C1 C6 N5 0.9(7)
N1 C1 C6 N5 -177.6(4)
C12 C13 C14 C15 -0.3(7)
C16 C15 C14 C13 0.2(7)
